data_1562307
loop_
_publ_author_name
'Li, Na'
'Mu, Bao'
'Cao, Xinyu'
'Huang, Rudan'

_publ_section_title
;
 The structures and properties of the new two-dimensional
 inorganic--organic hybrid materials based on the molybdate chains
;
_journal_name_full 'Journal of Solid State Chemistry'
_journal_page_first 180
_journal_page_last 186
_journal_paper_doi 10.1016/j.jssc.2014.06.001
_journal_volume 217
_journal_year 2014
_chemical_formula_sum 'C16 H20 Mo6 N6 Ni O22'
_chemical_formula_weight 1282.73
_space_group_IT_number 2
_space_group_name_Hall '-P 1'
_space_group_name_H-M_alt 'P -1'
_symmetry_cell_setting triclinic
_symmetry_space_group_name_H-M 'P -1'
_atom_sites_solution_hydrogens geom
_atom_sites_solution_primary direct
_atom_sites_solution_secondary difmap
_audit_creation_method SHELXL-97
_cell_angle_alpha 105.844(2)
_cell_angle_beta 91.8560(10)
_cell_angle_gamma 99.0400(10)
_cell_formula_units_Z 1
_cell_length_a 7.6177(5)
_cell_length_b 10.0632(6)
_cell_length_c 10.2539(8)
_cell_measurement_reflns_used 1688
_cell_measurement_temperature 298(2)
_cell_measurement_theta_max 28.451
_cell_measurement_theta_min 2.716
_cell_volume 744.44(9)
_computing_cell_refinement 'Bruker SMART'
_computing_data_collection 'Bruker SMART'
_computing_data_reduction 'Bruker SAINT'
_computing_molecular_graphics 'Bruker SHELXTL'
_computing_publication_material 'Bruker SHELXTL'
_computing_structure_refinement 'SHELXL-97 (Sheldrick, 1997)'
_computing_structure_solution 'SHELXS-97 (Sheldrick, 1990)'
_diffrn_ambient_temperature 298(2)
_diffrn_measured_fraction_theta_full 0.970
_diffrn_measured_fraction_theta_max 0.970
_diffrn_measurement_device_type 'CCD area detector'
_diffrn_measurement_method 'phi and omega scans'
_diffrn_radiation_monochromator graphite
_diffrn_radiation_source 'fine-focus sealed tube'
_diffrn_radiation_type MoK\a
_diffrn_radiation_wavelength 0.71073
_diffrn_reflns_av_R_equivalents 0.0285
_diffrn_reflns_av_sigmaI/netI 0.0599
_diffrn_reflns_limit_h_max 9
_diffrn_reflns_limit_h_min -9
_diffrn_reflns_limit_k_max 9
_diffrn_reflns_limit_k_min -11
_diffrn_reflns_limit_l_max 12
_diffrn_reflns_limit_l_min -10
_diffrn_reflns_number 3642
_diffrn_reflns_theta_full 25.01
_diffrn_reflns_theta_max 25.01
_diffrn_reflns_theta_min 2.72
_exptl_absorpt_coefficient_mu 3.170
_exptl_absorpt_correction_T_max 0.7422
_exptl_absorpt_correction_T_min 0.5422
_exptl_absorpt_correction_type multi-scan
_exptl_absorpt_process_details sadabs
_exptl_crystal_density_diffrn 2.861
_exptl_crystal_density_meas 0
_exptl_crystal_density_method 'not measured'
_exptl_crystal_F_000 614
_exptl_crystal_size_max 0.22
_exptl_crystal_size_mid 0.13
_exptl_crystal_size_min 0.10
_refine_diff_density_max 1.342
_refine_diff_density_min -1.550
_refine_diff_density_rms 0.294
_refine_ls_extinction_method none
_refine_ls_goodness_of_fit_ref 1.020
_refine_ls_hydrogen_treatment mixed
_refine_ls_matrix_type full
_refine_ls_number_parameters 232
_refine_ls_number_reflns 2535
_refine_ls_number_restraints 0
_refine_ls_restrained_S_all 1.020
_refine_ls_R_factor_all 0.0614
_refine_ls_R_factor_gt 0.0475
_refine_ls_shift/su_max 0.000
_refine_ls_shift/su_mean 0.000
_refine_ls_structure_factor_coef Fsqd
_refine_ls_weighting_details 'calc w=1/[\s^2^(Fo^2^)+(0.0903P)^2^+0.0000P] where P=(Fo^2^+2Fc^2^)/3'
_refine_ls_weighting_scheme calc
_refine_ls_wR_factor_gt 0.1283
_refine_ls_wR_factor_ref 0.1380
_reflns_number_gt 1988
_reflns_number_total 2535
_reflns_threshold_expression >2sigma(I)
_cod_data_source_file JSSC-2014-217-180.cif
_cod_data_source_block 2
_cod_depositor_comments
;
The following automatic conversions were performed:

data item '_symmetry_cell_setting' value 'Triclinic' was changed to
'triclinic' in accordance with the built-in table derived from the
CIF Core dictionary named 'cif_core.dic' version 2.4.5 last updated
on 2014-11-21.

Automatic conversion script
Id: cif_fix_values 8369 2020-08-20 11:38:08Z andrius 
;
_cod_original_sg_symbol_H-M P-1
_cod_database_code 1562307

loop_
_symmetry_equiv_pos_as_xyz
'x, y, z'
'-x, -y, -z'

loop_
_atom_site_label
_atom_site_type_symbol
_atom_site_fract_x
_atom_site_fract_y
_atom_site_fract_z
_atom_site_U_iso_or_equiv
_atom_site_adp_type
_atom_site_occupancy
_atom_site_symmetry_multiplicity
_atom_site_calc_flag
_atom_site_refinement_flags
_atom_site_disorder_assembly
_atom_site_disorder_group
Mo1 Mo 0.29952(9) 1.19128(8) 0.63832(8) 0.0140(2) Uani 1 1 d . . .
Mo2 Mo 0.00106(9) 1.09116(8) 0.37757(7) 0.0124(2) Uani 1 1 d . . .
Mo3 Mo 0.49863(9) 0.92265(8) 0.63755(8) 0.0149(2) Uani 1 1 d . . .
Ni1 Ni 0.0000 1.0000 0.0000 0.0161(4) Uani 1 2 d S . .
N1 N 0.1073(10) 0.7621(8) 0.0980(8) 0.0248(19) Uani 1 1 d . . .
H1 H 0.0741 0.8007 0.1767 0.030 Uiso 1 1 calc R . .
N2 N 0.0892(10) 0.8101(8) -0.0115(8) 0.0208(18) Uani 1 1 d . . .
N3 N 0.3099(10) 0.4388(8) 0.3538(8) 0.0245(19) Uani 1 1 d . . .
H3 H 0.3401 0.3980 0.4126 0.029 Uiso 1 1 calc R . .
O1 O 0.2587(7) 1.0899(7) 0.4110(6) 0.0194(14) Uani 1 1 d . . .
O2 O 0.0416(7) 1.1220(6) 0.5959(6) 0.0147(13) Uani 1 1 d . . .
O3 O 0.2527(7) 0.9619(6) 0.6213(6) 0.0169(14) Uani 1 1 d . . .
O4 O 0.5174(8) 1.1258(7) 0.5899(6) 0.0181(14) Uani 1 1 d . . .
O5 O 0.3138(8) 1.2334(7) 0.8126(7) 0.0238(15) Uani 1 1 d . . .
O6 O 0.3263(8) 1.3496(7) 0.6030(7) 0.0239(15) Uani 1 1 d . . .
O7 O 0.0109(8) 1.0311(7) 0.2016(6) 0.0194(14) Uani 1 1 d . . .
O8 O -0.0014(8) 1.2648(7) 0.4074(7) 0.0219(15) Uani 1 1 d . . .
O9 O 0.5489(8) 1.0034(7) 0.8063(7) 0.0256(16) Uani 1 1 d . . .
O10 O 0.4266(8) 0.7516(7) 0.6293(7) 0.0271(16) Uani 1 1 d . . .
O11 O 0.2609(8) 1.0973(7) 0.0127(7) 0.0267(16) Uani 1 1 d . . .
H11B H 0.2909 1.1138 -0.0612 0.032 Uiso 1 1 d R . .
H11C H 0.3338 1.0529 0.0400 0.032 Uiso 1 1 d R . .
C1 C 0.1541(14) 0.7214(11) -0.1121(10) 0.029(2) Uani 1 1 d . . .
H1A H 0.1595 0.7285 -0.2005 0.035 Uiso 1 1 calc R . .
C2 C 0.2122(14) 0.6173(12) -0.0667(10) 0.032(3) Uani 1 1 d . . .
H2 H 0.2609 0.5428 -0.1185 0.038 Uiso 1 1 calc R . .
C3 C 0.1849(12) 0.6443(10) 0.0687(10) 0.020(2) Uani 1 1 d . . .
C4 C 0.2182(13) 0.5409(11) 0.3909(11) 0.028(2) Uani 1 1 d . . .
H4 H 0.1826 0.5649 0.4790 0.034 Uiso 1 1 calc R . .
C5 C 0.1734(13) 0.6139(11) 0.3015(10) 0.028(2) Uani 1 1 d . . .
H5 H 0.1110 0.6878 0.3291 0.034 Uiso 1 1 calc R . .
C6 C 0.2243(12) 0.5733(10) 0.1693(9) 0.020(2) Uani 1 1 d . . .
C7 C 0.3154(13) 0.4605(10) 0.1335(11) 0.028(2) Uani 1 1 d . . .
H7 H 0.3473 0.4291 0.0450 0.034 Uiso 1 1 calc R . .
C8 C 0.3573(14) 0.3967(11) 0.2273(11) 0.032(3) Uani 1 1 d . . .
H8 H 0.4200 0.3225 0.2033 0.039 Uiso 1 1 calc R . .

loop_
_atom_site_aniso_label
_atom_site_aniso_U_11
_atom_site_aniso_U_22
_atom_site_aniso_U_33
_atom_site_aniso_U_23
_atom_site_aniso_U_13
_atom_site_aniso_U_12
Mo1 0.0080(4) 0.0212(5) 0.0144(4) 0.0064(3) 0.0031(3) 0.0038(3)
Mo2 0.0055(4) 0.0222(5) 0.0125(4) 0.0081(3) 0.0034(3) 0.0047(3)
Mo3 0.0064(4) 0.0273(5) 0.0165(5) 0.0122(3) 0.0062(3) 0.0077(3)
Ni1 0.0147(8) 0.0239(9) 0.0133(9) 0.0079(7) 0.0051(7) 0.0087(7)
N1 0.027(5) 0.033(5) 0.023(5) 0.013(4) 0.009(4) 0.017(4)
N2 0.018(4) 0.027(5) 0.024(5) 0.015(4) 0.005(3) 0.011(3)
N3 0.018(4) 0.029(5) 0.031(5) 0.016(4) -0.003(4) 0.004(4)
O1 0.010(3) 0.031(4) 0.017(3) 0.007(3) 0.008(3) 0.004(3)
O2 0.005(3) 0.026(4) 0.014(3) 0.006(3) 0.002(2) 0.006(2)
O3 0.006(3) 0.022(3) 0.024(4) 0.008(3) 0.003(3) 0.004(2)
O4 0.007(3) 0.030(4) 0.019(3) 0.009(3) 0.002(3) 0.004(3)
O5 0.020(3) 0.030(4) 0.022(4) 0.008(3) 0.003(3) 0.005(3)
O6 0.021(4) 0.027(4) 0.025(4) 0.008(3) 0.003(3) 0.004(3)
O7 0.016(3) 0.031(4) 0.011(3) 0.004(3) 0.001(3) 0.005(3)
O8 0.011(3) 0.025(4) 0.030(4) 0.009(3) 0.003(3) 0.003(3)
O9 0.013(3) 0.040(4) 0.024(4) 0.008(3) 0.001(3) 0.009(3)
O10 0.011(3) 0.036(4) 0.037(4) 0.016(3) 0.005(3) 0.006(3)
O11 0.022(4) 0.037(4) 0.030(4) 0.022(3) 0.009(3) 0.010(3)
C1 0.043(7) 0.035(6) 0.020(5) 0.015(5) 0.009(5) 0.019(5)
C2 0.043(7) 0.042(7) 0.017(5) 0.009(5) 0.011(5) 0.022(5)
C3 0.015(5) 0.027(5) 0.026(5) 0.015(4) 0.007(4) 0.013(4)
C4 0.027(6) 0.031(6) 0.027(6) 0.009(5) 0.004(5) 0.004(5)
C5 0.030(6) 0.028(6) 0.027(6) 0.003(5) 0.009(5) 0.011(5)
C6 0.015(5) 0.022(5) 0.023(5) 0.007(4) -0.001(4) 0.000(4)
C7 0.029(6) 0.028(6) 0.035(6) 0.016(5) 0.014(5) 0.015(5)
C8 0.033(6) 0.033(6) 0.040(7) 0.013(5) 0.005(5) 0.028(5)

loop_
_atom_type_symbol
_atom_type_description
_atom_type_scat_dispersion_real
_atom_type_scat_dispersion_imag
_atom_type_scat_source
C C 0.0033 0.0016 'International Tables Vol C Tables 4.2.6.8 and 6.1.1.4'
H H 0.0000 0.0000 'International Tables Vol C Tables 4.2.6.8 and 6.1.1.4'
O O 0.0106 0.0060 'International Tables Vol C Tables 4.2.6.8 and 6.1.1.4'
N N 0.0061 0.0033 'International Tables Vol C Tables 4.2.6.8 and 6.1.1.4'
Ni Ni 0.3393 1.1124 'International Tables Vol C Tables 4.2.6.8 and 6.1.1.4'
Mo Mo -1.6832 0.6857 'International Tables Vol C Tables 4.2.6.8 and 6.1.1.4'

loop_
_geom_angle_atom_site_label_1
_geom_angle_atom_site_label_2
_geom_angle_atom_site_label_3
_geom_angle
_geom_angle_site_symmetry_1
_geom_angle_site_symmetry_3
O6 Mo1 O5 104.5(3) . .
O6 Mo1 O4 103.3(3) . .
O5 Mo1 O4 104.1(3) . .
O6 Mo1 O2 102.7(3) . .
O5 Mo1 O2 100.9(3) . .
O4 Mo1 O2 137.7(3) . .
O6 Mo1 O3 164.0(3) . .
O5 Mo1 O3 91.5(3) . .
O4 Mo1 O3 73.1(2) . .
O2 Mo1 O3 72.7(2) . .
O6 Mo1 O1 87.2(3) . .
O5 Mo1 O1 168.0(3) . .
O4 Mo1 O1 75.1(2) . .
O2 Mo1 O1 73.5(2) . .
O3 Mo1 O1 76.8(2) . .
O8 Mo2 O7 104.2(3) . .
O8 Mo2 O3 95.4(3) . 2_576
O7 Mo2 O3 96.7(3) . 2_576
O8 Mo2 O1 101.6(3) . .
O7 Mo2 O1 91.9(3) . .
O3 Mo2 O1 158.5(3) 2_576 .
O8 Mo2 O2 89.3(3) . .
O7 Mo2 O2 163.1(3) . .
O3 Mo2 O2 92.1(2) 2_576 .
O1 Mo2 O2 75.1(2) . .
O8 Mo2 O2 160.3(3) . 2_576
O7 Mo2 O2 93.8(3) . 2_576
O3 Mo2 O2 74.1(2) 2_576 2_576
O1 Mo2 O2 85.7(2) . 2_576
O2 Mo2 O2 74.7(2) . 2_576
O9 Mo3 O10 104.4(3) . .
O9 Mo3 O1 97.1(3) . 2_676
O10 Mo3 O1 98.8(3) . 2_676
O9 Mo3 O3 98.7(3) . .
O10 Mo3 O3 93.2(3) . .
O1 Mo3 O3 157.0(3) 2_676 .
O9 Mo3 O4 92.0(3) . .
O10 Mo3 O4 159.8(3) . .
O1 Mo3 O4 90.7(2) 2_676 .
O3 Mo3 O4 72.4(2) . .
O9 Mo3 O4 163.0(3) . 2_676
O10 Mo3 O4 91.8(3) . 2_676
O1 Mo3 O4 75.0(2) 2_676 2_676
O3 Mo3 O4 85.2(2) . 2_676
O4 Mo3 O4 73.4(3) . 2_676
O7 Ni1 O7 180.0(4) . 2_575
O7 Ni1 O11 90.9(2) . .
O7 Ni1 O11 89.1(2) 2_575 .
O7 Ni1 O11 89.1(2) . 2_575
O7 Ni1 O11 90.9(2) 2_575 2_575
O11 Ni1 O11 180.0(4) . 2_575
O7 Ni1 N2 86.6(3) . .
O7 Ni1 N2 93.4(3) 2_575 .
O11 Ni1 N2 89.2(3) . .
O11 Ni1 N2 90.8(3) 2_575 .
O7 Ni1 N2 93.4(3) . 2_575
O7 Ni1 N2 86.6(3) 2_575 2_575
O11 Ni1 N2 90.8(3) . 2_575
O11 Ni1 N2 89.2(3) 2_575 2_575
N2 Ni1 N2 180.000(2) . 2_575
N2 N1 C3 111.9(8) . .
N2 N1 H1 124.0 . .
C3 N1 H1 124.0 . .
C1 N2 N1 105.4(8) . .
C1 N2 Ni1 131.8(7) . .
N1 N2 Ni1 122.5(6) . .
C4 N3 C8 121.5(9) . .
C4 N3 H3 119.2 . .
C8 N3 H3 119.2 . .
Mo3 O1 Mo2 156.0(4) 2_676 .
Mo3 O1 Mo1 102.1(3) 2_676 .
Mo2 O1 Mo1 100.8(2) . .
Mo1 O2 Mo2 104.3(2) . .
Mo1 O2 Mo2 105.0(3) . 2_576
Mo2 O2 Mo2 105.3(2) . 2_576
Mo2 O3 Mo3 150.8(4) 2_576 .
Mo2 O3 Mo1 105.6(3) 2_576 .
Mo3 O3 Mo1 102.6(2) . .
Mo1 O4 Mo3 106.0(3) . .
Mo1 O4 Mo3 103.9(3) . 2_676
Mo3 O4 Mo3 106.6(3) . 2_676
Mo2 O7 Ni1 167.4(4) . .
Ni1 O11 H11B 112.7 . .
Ni1 O11 H11C 112.8 . .
H11B O11 H11C 110.4 . .
N2 C1 C2 110.4(9) . .
N2 C1 H1A 124.8 . .
C2 C1 H1A 124.8 . .
C3 C2 C1 107.3(9) . .
C3 C2 H2 126.4 . .
C1 C2 H2 126.4 . .
C2 C3 N1 104.9(8) . .
C2 C3 C6 131.8(9) . .
N1 C3 C6 123.3(8) . .
N3 C4 C5 121.3(9) . .
N3 C4 H4 119.3 . .
C5 C4 H4 119.3 . .
C4 C5 C6 118.2(9) . .
C4 C5 H5 120.9 . .
C6 C5 H5 120.9 . .
C5 C6 C7 118.2(9) . .
C5 C6 C3 122.2(9) . .
C7 C6 C3 119.6(9) . .
C8 C7 C6 120.0(10) . .
C8 C7 H7 120.0 . .
C6 C7 H7 120.0 . .
N3 C8 C7 120.7(9) . .
N3 C8 H8 119.7 . .
C7 C8 H8 119.7 . .

loop_
_geom_bond_atom_site_label_1
_geom_bond_atom_site_label_2
_geom_bond_distance
_geom_bond_site_symmetry_2
Mo1 O6 1.711(7) .
Mo1 O5 1.716(6) .
Mo1 O4 1.911(6) .
Mo1 O2 1.971(6) .
Mo1 O3 2.237(6) .
Mo1 O1 2.264(6) .
Mo2 O8 1.693(6) .
Mo2 O7 1.748(6) .
Mo2 O3 1.924(6) 2_576
Mo2 O1 1.984(6) .
Mo2 O2 2.179(6) .
Mo2 O2 2.211(6) 2_576
Mo3 O9 1.700(6) .
Mo3 O10 1.701(7) .
Mo3 O1 1.945(6) 2_676
Mo3 O3 1.986(6) .
Mo3 O4 2.213(6) .
Mo3 O4 2.243(6) 2_676
Ni1 O7 2.001(6) .
Ni1 O7 2.001(6) 2_575
Ni1 O11 2.056(6) .
Ni1 O11 2.056(6) 2_575
Ni1 N2 2.102(8) .
Ni1 N2 2.102(8) 2_575
N1 N2 1.349(11) .
N1 C3 1.372(11) .
N1 H1 0.8600 .
N2 C1 1.332(12) .
N3 C4 1.310(12) .
N3 C8 1.331(12) .
N3 H3 0.8600 .
O1 Mo3 1.945(6) 2_676
O2 Mo2 2.211(6) 2_576
O3 Mo2 1.924(6) 2_576
O4 Mo3 2.243(6) 2_676
O11 H11B 0.8500 .
O11 H11C 0.8500 .
C1 C2 1.381(14) .
C1 H1A 0.9300 .
C2 C3 1.369(13) .
C2 H2 0.9300 .
C3 C6 1.455(13) .
C4 C5 1.387(15) .
C4 H4 0.9300 .
C5 C6 1.391(13) .
C5 H5 0.9300 .
C6 C7 1.394(13) .
C7 C8 1.350(14) .
C7 H7 0.9300 .
C8 H8 0.9300 .

loop_
_geom_torsion_atom_site_label_1
_geom_torsion_atom_site_label_2
_geom_torsion_atom_site_label_3
_geom_torsion_atom_site_label_4
_geom_torsion
_geom_torsion_site_symmetry_1
_geom_torsion_site_symmetry_2
_geom_torsion_site_symmetry_3
_geom_torsion_site_symmetry_4
C3 N1 N2 C1 0.7(11) . . . .
C3 N1 N2 Ni1 -173.6(6) . . . .
O7 Ni1 N2 C1 -166.2(9) . . . .
O7 Ni1 N2 C1 13.8(9) 2_575 . . .
O11 Ni1 N2 C1 -75.2(9) . . . .
O11 Ni1 N2 C1 104.8(9) 2_575 . . .
N2 Ni1 N2 C1 55(100) 2_575 . . .
O7 Ni1 N2 N1 6.4(7) . . . .
O7 Ni1 N2 N1 -173.6(7) 2_575 . . .
O11 Ni1 N2 N1 97.4(7) . . . .
O11 Ni1 N2 N1 -82.6(7) 2_575 . . .
N2 Ni1 N2 N1 -132(100) 2_575 . . .
O8 Mo2 O1 Mo3 -93.6(9) . . . 2_676
O7 Mo2 O1 Mo3 11.2(9) . . . 2_676
O3 Mo2 O1 Mo3 125.0(9) 2_576 . . 2_676
O2 Mo2 O1 Mo3 -179.8(9) . . . 2_676
O2 Mo2 O1 Mo3 104.9(9) 2_576 . . 2_676
O8 Mo2 O1 Mo1 68.5(3) . . . .
O7 Mo2 O1 Mo1 173.3(3) . . . .
O3 Mo2 O1 Mo1 -72.9(7) 2_576 . . .
O2 Mo2 O1 Mo1 -17.7(2) . . . .
O2 Mo2 O1 Mo1 -93.0(3) 2_576 . . .
O6 Mo1 O1 Mo3 88.4(3) . . . 2_676
O5 Mo1 O1 Mo3 -104.3(12) . . . 2_676
O4 Mo1 O1 Mo3 -16.2(3) . . . 2_676
O2 Mo1 O1 Mo3 -167.5(3) . . . 2_676
O3 Mo1 O1 Mo3 -91.9(3) . . . 2_676
O6 Mo1 O1 Mo2 -84.3(3) . . . .
O5 Mo1 O1 Mo2 83.1(13) . . . .
O4 Mo1 O1 Mo2 171.2(3) . . . .
O2 Mo1 O1 Mo2 19.8(3) . . . .
O3 Mo1 O1 Mo2 95.4(3) . . . .
O6 Mo1 O2 Mo2 64.9(3) . . . .
O5 Mo1 O2 Mo2 172.6(3) . . . .
O4 Mo1 O2 Mo2 -61.8(5) . . . .
O3 Mo1 O2 Mo2 -99.2(3) . . . .
O1 Mo1 O2 Mo2 -18.2(2) . . . .
O6 Mo1 O2 Mo2 175.4(3) . . . 2_576
O5 Mo1 O2 Mo2 -76.9(3) . . . 2_576
O4 Mo1 O2 Mo2 48.7(5) . . . 2_576
O3 Mo1 O2 Mo2 11.3(2) . . . 2_576
O1 Mo1 O2 Mo2 92.3(3) . . . 2_576
O8 Mo2 O2 Mo1 -81.4(3) . . . .
O7 Mo2 O2 Mo1 61.8(9) . . . .
O3 Mo2 O2 Mo1 -176.8(3) 2_576 . . .
O1 Mo2 O2 Mo1 20.7(3) . . . .
O2 Mo2 O2 Mo1 110.3(3) 2_576 . . .
O8 Mo2 O2 Mo2 168.3(3) . . . 2_576
O7 Mo2 O2 Mo2 -48.5(9) . . . 2_576
O3 Mo2 O2 Mo2 72.9(3) 2_576 . . 2_576
O1 Mo2 O2 Mo2 -89.5(3) . . . 2_576
O2 Mo2 O2 Mo2 0.0 2_576 . . 2_576
O9 Mo3 O3 Mo2 -93.0(7) . . . 2_576
O10 Mo3 O3 Mo2 12.0(7) . . . 2_576
O1 Mo3 O3 Mo2 133.7(7) 2_676 . . 2_576
O4 Mo3 O3 Mo2 177.7(7) . . . 2_576
O4 Mo3 O3 Mo2 103.6(7) 2_676 . . 2_576
O9 Mo3 O3 Mo1 72.5(3) . . . .
O10 Mo3 O3 Mo1 177.5(3) . . . .
O1 Mo3 O3 Mo1 -60.8(7) 2_676 . . .
O4 Mo3 O3 Mo1 -16.8(2) . . . .
O4 Mo3 O3 Mo1 -90.9(3) 2_676 . . .
O6 Mo1 O3 Mo2 -88.5(9) . . . 2_576
O5 Mo1 O3 Mo2 87.9(3) . . . 2_576
O4 Mo1 O3 Mo2 -167.8(3) . . . 2_576
O2 Mo1 O3 Mo2 -13.0(3) . . . 2_576
O1 Mo1 O3 Mo2 -89.5(3) . . . 2_576
O6 Mo1 O3 Mo3 98.8(9) . . . .
O5 Mo1 O3 Mo3 -84.8(3) . . . .
O4 Mo1 O3 Mo3 19.5(3) . . . .
O2 Mo1 O3 Mo3 174.2(3) . . . .
O1 Mo1 O3 Mo3 97.7(3) . . . .
O6 Mo1 O4 Mo3 178.5(3) . . . .
O5 Mo1 O4 Mo3 69.5(3) . . . .
O2 Mo1 O4 Mo3 -55.0(5) . . . .
O3 Mo1 O4 Mo3 -17.7(2) . . . .
O1 Mo1 O4 Mo3 -98.1(3) . . . .
O6 Mo1 O4 Mo3 -69.3(3) . . . 2_676
O5 Mo1 O4 Mo3 -178.3(3) . . . 2_676
O2 Mo1 O4 Mo3 57.2(5) . . . 2_676
O3 Mo1 O4 Mo3 94.5(3) . . . 2_676
O1 Mo1 O4 Mo3 14.1(2) . . . 2_676
O9 Mo3 O4 Mo1 -78.4(3) . . . .
O10 Mo3 O4 Mo1 66.1(8) . . . .
O1 Mo3 O4 Mo1 -175.6(3) 2_676 . . .
O3 Mo3 O4 Mo1 20.1(3) . . . .
O4 Mo3 O4 Mo1 110.3(4) 2_676 . . .
O9 Mo3 O4 Mo3 171.3(3) . . . 2_676
O10 Mo3 O4 Mo3 -44.2(8) . . . 2_676
O1 Mo3 O4 Mo3 74.1(3) 2_676 . . 2_676
O3 Mo3 O4 Mo3 -90.1(3) . . . 2_676
O4 Mo3 O4 Mo3 0.0 2_676 . . 2_676
O8 Mo2 O7 Ni1 -22.0(17) . . . .
O3 Mo2 O7 Ni1 75.3(16) 2_576 . . .
O1 Mo2 O7 Ni1 -124.4(16) . . . .
O2 Mo2 O7 Ni1 -163.9(12) . . . .
O2 Mo2 O7 Ni1 149.8(16) 2_576 . . .
O7 Ni1 O7 Mo2 -68(100) 2_575 . . .
O11 Ni1 O7 Mo2 94.5(16) . . . .
O11 Ni1 O7 Mo2 -85.5(16) 2_575 . . .
N2 Ni1 O7 Mo2 -176.4(17) . . . .
N2 Ni1 O7 Mo2 3.6(17) 2_575 . . .
N1 N2 C1 C2 0.3(12) . . . .
Ni1 N2 C1 C2 173.8(7) . . . .
N2 C1 C2 C3 -1.1(13) . . . .
C1 C2 C3 N1 1.4(12) . . . .
C1 C2 C3 C6 -178.1(10) . . . .
N2 N1 C3 C2 -1.3(11) . . . .
N2 N1 C3 C6 178.3(8) . . . .
C8 N3 C4 C5 -2.9(15) . . . .
N3 C4 C5 C6 1.7(15) . . . .
C4 C5 C6 C7 0.9(14) . . . .
C4 C5 C6 C3 -179.4(9) . . . .
C2 C3 C6 C5 -175.5(10) . . . .
N1 C3 C6 C5 5.0(15) . . . .
C2 C3 C6 C7 4.2(17) . . . .
N1 C3 C6 C7 -175.2(9) . . . .
C5 C6 C7 C8 -2.3(15) . . . .
C3 C6 C7 C8 178.0(9) . . . .
C4 N3 C8 C7 1.5(16) . . . .
C6 C7 C8 N3 1.2(17) . . . .
